data_2003556
loop_
_publ_author_name
'Bruckmann, J.'
'Kr\"uger, C.'

_publ_section_title
;
 Trimethylphosphine and Triethylphosphine in the Solid State
;
_journal_issue 6
_journal_name_full 'Acta Crystallographica Section C'
_journal_page_first 1155
_journal_page_last 1158
_journal_paper_doi 10.1107/S0108270194014368
_journal_volume 51
_journal_year 1995
_chemical_compound_source 'see text'
_chemical_formula_moiety 'C3 H9 P1'
_chemical_formula_sum 'C3 H9 P'
_chemical_formula_weight 76.08
_space_group_IT_number 62
_symmetry_cell_setting orthorhombic
_symmetry_space_group_name_Hall '-P 2ac 2n'
_symmetry_space_group_name_H-M 'P n m a'
_atom_type_scat_source IntTabIV
_cell_angle_alpha 90
_cell_angle_beta 90
_cell_angle_gamma 90
_cell_formula_units_Z 8
_cell_length_a 21.472(5)
_cell_length_b 9.117(1)
_cell_length_c 5.186(1)
_cell_measurement_reflns_used 25
_cell_measurement_temperature 102
_cell_measurement_theta_max 18
_cell_measurement_theta_min 13
_cell_volume 1015.2(3)
_diffrn_measurement_device 'Enraf-Nonius CAD4'
_diffrn_measurement_method \w-2\q
_diffrn_radiation_type MoK\a
_diffrn_radiation_wavelength 0.71069
_diffrn_reflns_av_R_equivalents 0.01
_diffrn_reflns_limit_h_max 6
_diffrn_reflns_limit_h_min 0
_diffrn_reflns_limit_k_max 11
_diffrn_reflns_limit_k_min 0
_diffrn_reflns_limit_l_max 27
_diffrn_reflns_limit_l_min 0
_diffrn_reflns_number 1383
_diffrn_reflns_theta_max 27.5
_diffrn_standards_decay_% 2.7
_diffrn_standards_interval_time 30
_diffrn_standards_number 3
_exptl_absorpt_coefficient_mu 0.348
_exptl_absorpt_correction_type none
_exptl_crystal_colour colourless
_exptl_crystal_density_diffrn 1.00
_exptl_crystal_description cylindrical
_exptl_crystal_size_min 'Height: 0.4 mm'
_exptl_crystal_size_rad 'diameter: 0.2 mm'
_refine_diff_density_max 0.25
_refine_diff_density_min -0.34
_refine_ls_extinction_method none
_refine_ls_goodness_of_fit_obs 1.9
_refine_ls_number_parameters 87
_refine_ls_number_reflns 880
_refine_ls_R_factor_obs 0.037
_refine_ls_shift/esd_max 0.03
_refine_ls_structure_factor_coef F
_refine_ls_weighting_details 'w = 1/\s^2^(F)'
_refine_ls_weighting_scheme calc
_refine_ls_wR_factor_obs 0.049
_reflns_number_observed 880
_reflns_number_total 1221
_reflns_observed_criterion >2\s(I)
_cod_data_source_file hr1047.cif
_cod_data_source_block hr1047a
_cod_depositor_comments
;
The following automatic conversions were performed:

'_refine_ls_weighting_scheme' value '1/\s^2^(F)' was changed to
'calc'. New tag '_refine_ls_weighting_details' was created. The value
of the new tag was set to 'w = 1/\s^2^(F)'.

Automatic conversion script
Id: cif_fix_values 3143 2015-03-26 13:38:13Z robertas 
;
_cod_original_formula_sum 'C3 H9 P1'
_cod_database_code 2003556

loop_
_symmetry_equiv_pos_as_xyz
x,y,z
1/2+x,y,1/2-z
x,1/2-y,z
1/2-x,1/2+y,1/2+z
-x,-y,-z
1/2-x,-y,1/2+z
-x,1/2+y,-z
1/2+x,1/2-y,1/2-z

loop_
_atom_site_label
_atom_site_fract_x
_atom_site_fract_y
_atom_site_fract_z
_atom_site_U_iso_or_equiv
C(1) -.0546(2) .2500 .7476(8) 0.037(3)
C(2) .0580(2) .0971(4) .7734(5) 0.038(2)
C(3) .3055(2) .2500 .2795(8) 0.032(2)
C(4) .1930(2) .0975(3) .2495(5) 0.032(2)
P(1) .0225(1) .2500 .5973(1) 0.025(1)
P(2) .2276(1) .2500 .4276(2) 0.023(1)
P(1') .018(3) .2500 .935(7) 0.11(1)
P(2') .228(1) .2500 .095(4) 0.049(5)
H(1a) -.054(2) .2500 .942(9) .05(1)
H(1b) -.079(2) .179(3) .686(6) .043(9)
H(2a) .051(1) .115(3) .949(6) .048(9)
H(2b) .107(2) .086(4) .733(6) .06(1)
H(2c) .044(2) .007(3) .712(5) .037(9)
H(3a) .304(2) .2500 .102(8) .04(1)
H(3b) .327(2) .337(4) .337(6) .047(9)
H(4a) .201(1) .102(3) .064(5) .034(8)
H(4b) .157(2) .089(4) .284(6) .04(1)
H(4c) .216(2) -.009(3) .309(6) .05(1)
H(1a') -.0504 .2500 .5688 .050
H(1b') -.0797 .1715 .8113 .050
H(2a') .0521 .1271 .5791 .050
H(2b') .1029 .0989 .8204 .050
H(2c') .0447 .0140 .8377 .050
H(3a') .3048 .2500 .4679 .050
H(3b') .3257 .3352 .2173 .050
H(4a') .2016 .1000 .4302 .050
H(4b') .1517 .0941 .2200 .050
H(4c') .2158 -.0032 .1886 .050

loop_
_geom_angle_atom_site_label_1
_geom_angle_atom_site_label_2
_geom_angle_atom_site_label_3
_geom_angle_site_symmetry_1
_geom_angle
_geom_angle_publ_flag
C(2) P(1) C(2) 3_555 99.10(10) yes
C(4) P(2) C(4) 3_555 99.10(10) yes
C(2) P(1') C(2) 3_555 99(2) yes
C(4) P(2') C(4) 3_555 103.0(10) yes
C(2) P(1) C(1) . 99.40(10) yes
C(4) P(2) C(3) . 99.10(10) yes
C(2) P(1') C(1) . 98.70(10) yes
C(4) P(2') C(3) . 98.10(10) yes

loop_
_geom_bond_atom_site_label_1
_geom_bond_atom_site_label_2
_geom_bond_distance
_geom_bond_publ_flag
C(1) P(1) 1.830(5) yes
C(2) P(1) 1.833(3) yes
C(3) P(2) 1.841(5) yes
C(4) P(2) 1.827(3) yes
C(1) P(1') 1.85(5) yes
C(2) P(1') 1.835(3) yes
C(3) P(2') 1.92(3) yes
C(4) P(2') 1.772(3) yes
